data_4084044
loop_
_publ_author_name
'Goh, Lai Yoong'
'Weng, Zhiqiang'
'Leong, Weng Kee'
'Vittal, Jagadese J.'
'Haiduc, Ionel'

_publ_section_title
;
 An Organometallic Radical Route to Bis(phosphido)- and
 Hydrido&#x2212;Phosphido-Bridged Metal&#x2212;Metal-Bonded Complexes of
 Cyclopentadienylchromium via Desulfurization of Thiophosphinito Ligands
;
_journal_issue 24
_journal_name_full Organometallics
_journal_page_first 5287
_journal_paper_doi 10.1021/om0203680
_journal_volume 21
_journal_year 2002
_chemical_formula_sum 'C11 H15 Cr O2 P S'
_chemical_formula_weight 294.26
_chemical_name_systematic
; 
 ? 
;
_space_group_IT_number 19
_symmetry_cell_setting orthorhombic
_symmetry_space_group_name_Hall 'P 2ac 2ab'
_symmetry_space_group_name_H-M 'P 21 21 21'
_atom_sites_solution_hydrogens geom
_atom_sites_solution_primary direct
_atom_sites_solution_secondary difmap
_audit_creation_method SHELXL-97
_cell_angle_alpha 90.00
_cell_angle_beta 90.00
_cell_angle_gamma 90.00
_cell_formula_units_Z 4
_cell_length_a 6.98970(10)
_cell_length_b 13.2350(2)
_cell_length_c 14.0795(3)
_cell_measurement_reflns_used 3573
_cell_measurement_temperature 193(2)
_cell_volume 1302.48(4)
_computing_structure_refinement 'SHELXL-97 (Sheldrick, 1997)'
_computing_structure_solution 'SHELXS-97 (Sheldrick, 1990)'
_diffrn_ambient_temperature 193(2)
_diffrn_measured_fraction_theta_full 0.935
_diffrn_measured_fraction_theta_max 0.935
_diffrn_radiation_monochromator graphite
_diffrn_radiation_source 'fine-focus sealed tube'
_diffrn_radiation_type MoK\a
_diffrn_radiation_wavelength 0.71073
_diffrn_reflns_av_R_equivalents 0.1213
_diffrn_reflns_av_sigmaI/netI 0.0931
_diffrn_reflns_limit_h_max 9
_diffrn_reflns_limit_h_min 0
_diffrn_reflns_limit_k_max 17
_diffrn_reflns_limit_k_min 0
_diffrn_reflns_limit_l_max 18
_diffrn_reflns_limit_l_min 0
_diffrn_reflns_number 9246
_diffrn_reflns_theta_full 28.83
_diffrn_reflns_theta_max 28.83
_diffrn_reflns_theta_min 2.11
_exptl_absorpt_coefficient_mu 1.143
_exptl_absorpt_correction_T_max 0.862145
_exptl_absorpt_correction_T_min 0.318246
_exptl_absorpt_correction_type SADABS
_exptl_crystal_colour 'Dark red'
_exptl_crystal_density_diffrn 1.501
_exptl_crystal_density_method 'not measured'
_exptl_crystal_description Plate
_exptl_crystal_F_000 608
_exptl_crystal_size_max 0.32
_exptl_crystal_size_mid 0.16
_exptl_crystal_size_min 0.04
_refine_diff_density_max 0.918
_refine_diff_density_min -0.712
_refine_diff_density_rms 0.103
_refine_ls_abs_structure_details 'Flack H D (1983), Acta Cryst. A39, 876-881'
_refine_ls_abs_structure_Flack 0.52(5)
_refine_ls_extinction_method none
_refine_ls_goodness_of_fit_ref 0.956
_refine_ls_hydrogen_treatment mixed
_refine_ls_matrix_type full
_refine_ls_number_parameters 145
_refine_ls_number_reflns 1838
_refine_ls_number_restraints 0
_refine_ls_restrained_S_all 0.956
_refine_ls_R_factor_all 0.0873
_refine_ls_R_factor_gt 0.0496
_refine_ls_shift/su_max 0.039
_refine_ls_shift/su_mean 0.005
_refine_ls_structure_factor_coef Fsqd
_refine_ls_weighting_details 'calc w=1/[\s^2^(Fo^2^)+(0.0701P)^2^+0.0000P] where P=(Fo^2^+2Fc^2^)/3'
_refine_ls_weighting_scheme calc
_refine_ls_wR_factor_gt 0.1180
_refine_ls_wR_factor_ref 0.1268
_reflns_number_gt 1195
_reflns_number_total 1838
_reflns_threshold_expression >2sigma(I)
_cod_data_source_file om0203680.cif
_cod_data_source_block compd_2b
_cod_depositor_comments
;
The following automatic conversions were performed:

'_symmetry_cell_setting' value 'Orthorhombic' changed to
'orthorhombic' according to
/usr/data/users/saulius/automatic-downloads/retrospective/ACS/lib/dictionaries/cif_core.dic
dictionary named 'cif_core.dic' version 2.4.2 from 2011-04-26.

Automatic conversion script
Id: cif_fix_values 2281 2013-09-26 08:29:07Z andrius 
;
_cod_original_sg_symbol_H-M P212121
_cod_database_code 4084044

loop_
_symmetry_equiv_pos_as_xyz
'x, y, z'
'-x+1/2, -y, z+1/2'
'-x, y+1/2, -z+1/2'
'x+1/2, -y+1/2, -z'

loop_
_atom_site_label
_atom_site_type_symbol
_atom_site_fract_x
_atom_site_fract_y
_atom_site_fract_z
_atom_site_U_iso_or_equiv
_atom_site_adp_type
_atom_site_occupancy
_atom_site_symmetry_multiplicity
_atom_site_calc_flag
_atom_site_refinement_flags
Cr1 Cr 0.82853(12) 0.23132(7) 0.69729(7) 0.0214(3) Uani 1 1 d .
S1 S 0.4946(2) 0.29985(12) 0.69683(12) 0.0331(4) Uani 1 1 d .
P1 P 0.5999(2) 0.23182(12) 0.81216(11) 0.0249(4) Uani 1 1 d .
O11 O 0.9244(8) 0.4372(3) 0.6243(3) 0.0485(14) Uani 1 1 d .
O12 O 1.0868(7) 0.2949(4) 0.8526(3) 0.0422(12) Uani 1 1 d .
C1 C 0.8907(12) 0.1707(5) 0.5570(5) 0.0423(19) Uani 1 1 d .
H1A H 0.8909 0.2087 0.4973 0.051 Uiso 1 1 calc R
C2 C 1.0489(10) 0.1543(5) 0.6166(5) 0.044(2) Uani 1 1 d .
H2A H 1.1793 0.1789 0.6057 0.052 Uiso 1 1 calc R
C3 C 0.9913(10) 0.0913(4) 0.6895(5) 0.0376(16) Uani 1 1 d .
H3A H 1.0743 0.0645 0.7396 0.045 Uiso 1 1 calc R
C4 C 0.7997(10) 0.0649(5) 0.6748(5) 0.0354(17) Uani 1 1 d .
H4A H 0.7241 0.0182 0.7136 0.043 Uiso 1 1 calc R
C5 C 0.7382(11) 0.1143(5) 0.5936(5) 0.0431(19) Uani 1 1 d .
H5A H 0.6108 0.1085 0.5650 0.052 Uiso 1 1 calc R
C11 C 0.8837(10) 0.3585(5) 0.6532(4) 0.0327(16) Uani 1 1 d .
C12 C 0.9874(8) 0.2714(5) 0.7953(4) 0.0258(13) Uani 1 1 d .
C31 C 0.4685(9) 0.1191(5) 0.8514(4) 0.0328(16) Uani 1 1 d .
H31A H 0.3486 0.1399 0.8801 0.039 Uiso 1 1 calc R
H31B H 0.4388 0.0776 0.7966 0.039 Uiso 1 1 calc R
C32 C 0.5796(12) 0.0576(5) 0.9215(4) 0.0414(18) Uani 1 1 d .
H32A H 0.5057 -0.0003 0.9400 0.062 Uiso 1 1 calc R
H32B H 0.6071 0.0979 0.9765 0.062 Uiso 1 1 calc R
H32C H 0.6973 0.0357 0.8930 0.062 Uiso 1 1 calc R
C41 C 0.5931(10) 0.3122(4) 0.9170(4) 0.0302(15) Uani 1 1 d .
H41A H 0.4621 0.3155 0.9395 0.036 Uiso 1 1 calc R
H41B H 0.6687 0.2805 0.9665 0.036 Uiso 1 1 calc R
C42 C 0.6657(10) 0.4196(5) 0.9029(5) 0.0397(18) Uani 1 1 d .
H42A H 0.6566 0.4559 0.9617 0.060 Uiso 1 1 calc R
H42B H 0.5896 0.4528 0.8555 0.060 Uiso 1 1 calc R
H42C H 0.7968 0.4177 0.8826 0.060 Uiso 1 1 calc R

loop_
_atom_site_aniso_label
_atom_site_aniso_U_11
_atom_site_aniso_U_22
_atom_site_aniso_U_33
_atom_site_aniso_U_23
_atom_site_aniso_U_13
_atom_site_aniso_U_12
Cr1 0.0187(5) 0.0238(5) 0.0217(4) -0.0009(5) 0.0020(4) -0.0001(4)
S1 0.0272(8) 0.0431(10) 0.0289(8) 0.0080(8) -0.0039(8) 0.0049(7)
P1 0.0215(7) 0.0280(8) 0.0254(7) 0.0014(8) 0.0008(7) -0.0004(7)
O11 0.058(4) 0.030(3) 0.057(3) 0.012(3) 0.011(3) -0.005(3)
O12 0.028(2) 0.057(3) 0.042(3) -0.006(3) 0.000(2) 0.010(3)
C1 0.070(6) 0.032(4) 0.025(3) -0.007(3) 0.014(4) 0.000(4)
C2 0.029(4) 0.040(4) 0.062(5) -0.019(4) 0.028(4) -0.002(3)
C3 0.034(4) 0.024(3) 0.055(4) -0.011(4) -0.004(4) 0.011(3)
C4 0.041(4) 0.021(3) 0.044(5) -0.005(3) 0.007(3) -0.004(3)
C5 0.043(4) 0.039(4) 0.047(5) -0.021(4) -0.010(4) 0.004(4)
C11 0.031(4) 0.039(4) 0.029(3) -0.003(3) 0.001(3) 0.006(3)
C12 0.013(3) 0.029(3) 0.035(3) -0.006(3) 0.001(3) -0.006(3)
C31 0.024(4) 0.037(4) 0.037(4) -0.001(3) 0.006(3) 0.000(3)
C32 0.055(5) 0.039(4) 0.030(4) 0.005(3) 0.009(4) 0.002(4)
C41 0.034(4) 0.032(4) 0.024(3) -0.005(3) 0.002(3) -0.001(3)
C42 0.039(4) 0.037(4) 0.043(4) -0.002(3) -0.006(4) 0.008(4)

loop_
_atom_type_symbol
_atom_type_description
_atom_type_scat_dispersion_real
_atom_type_scat_dispersion_imag
_atom_type_scat_source
C C 0.0033 0.0016 'International Tables Vol C Tables 4.2.6.8 and 6.1.1.4'
H H 0.0000 0.0000 'International Tables Vol C Tables 4.2.6.8 and 6.1.1.4'
O O 0.0106 0.0060 'International Tables Vol C Tables 4.2.6.8 and 6.1.1.4'
P P 0.1023 0.0942 'International Tables Vol C Tables 4.2.6.8 and 6.1.1.4'
S S 0.1246 0.1234 'International Tables Vol C Tables 4.2.6.8 and 6.1.1.4'
Cr Cr 0.3209 0.6236 'International Tables Vol C Tables 4.2.6.8 and 6.1.1.4'

loop_
_geom_angle_atom_site_label_1
_geom_angle_atom_site_label_2
_geom_angle_atom_site_label_3
_geom_angle
C11 Cr1 C12 82.1(3)
C11 Cr1 C2 96.0(3)
C12 Cr1 C2 95.7(3)
C11 Cr1 C1 89.4(3)
C12 Cr1 C1 131.6(3)
C2 Cr1 C1 37.7(3)
C11 Cr1 C3 130.8(3)
C12 Cr1 C3 88.2(3)
C2 Cr1 C3 37.1(2)
C1 Cr1 C3 62.3(3)
C11 Cr1 C5 118.5(3)
C12 Cr1 C5 149.5(3)
C2 Cr1 C5 61.9(3)
C1 Cr1 C5 37.1(3)
C3 Cr1 C5 61.4(3)
C11 Cr1 C4 151.1(3)
C12 Cr1 C4 116.3(3)
C2 Cr1 C4 61.7(3)
C1 Cr1 C4 61.7(2)
C3 Cr1 C4 37.0(2)
C5 Cr1 C4 36.2(2)
C11 Cr1 P1 112.7(2)
C12 Cr1 P1 83.71(18)
C2 Cr1 P1 150.9(2)
C1 Cr1 P1 141.9(2)
C3 Cr1 P1 113.9(2)
C5 Cr1 P1 105.7(2)
C4 Cr1 P1 92.32(18)
C11 Cr1 S1 82.1(2)
C12 Cr1 S1 117.24(18)
C2 Cr1 S1 146.2(2)
C1 Cr1 S1 108.5(2)
C3 Cr1 S1 142.69(19)
C5 Cr1 S1 89.2(2)
C4 Cr1 S1 105.8(2)
P1 Cr1 S1 49.13(6)
P1 S1 Cr1 59.42(6)
C41 P1 C31 102.6(3)
C41 P1 S1 112.7(2)
C31 P1 S1 115.2(2)
C41 P1 Cr1 126.6(2)
C31 P1 Cr1 124.3(2)
S1 P1 Cr1 71.45(7)
C5 C1 C2 107.3(6)
C5 C1 Cr1 73.2(4)
C2 C1 Cr1 70.8(4)
C3 C2 C1 107.9(6)
C3 C2 Cr1 71.8(4)
C1 C2 Cr1 71.4(4)
C2 C3 C4 108.6(7)
C2 C3 Cr1 71.1(4)
C4 C3 Cr1 73.7(4)
C5 C4 C3 107.5(7)
C5 C4 Cr1 71.3(4)
C3 C4 Cr1 69.3(3)
C4 C5 C1 108.6(7)
C4 C5 Cr1 72.4(4)
C1 C5 Cr1 69.7(4)
O11 C11 Cr1 177.6(6)
O12 C12 Cr1 178.1(5)
C32 C31 P1 112.4(5)
C42 C41 P1 115.6(4)

loop_
_geom_bond_atom_site_label_1
_geom_bond_atom_site_label_2
_geom_bond_distance
Cr1 C11 1.835(7)
Cr1 C12 1.849(6)
Cr1 C2 2.168(6)
Cr1 C1 2.175(6)
Cr1 C3 2.177(6)
Cr1 C5 2.220(6)
Cr1 C4 2.234(6)
Cr1 P1 2.2738(18)
Cr1 S1 2.5038(18)
S1 P1 1.997(2)
P1 C41 1.820(6)
P1 C31 1.836(7)
O11 C11 1.154(7)
O12 C12 1.109(7)
C1 C5 1.399(10)
C1 C2 1.405(10)
C2 C3 1.382(9)
C3 C4 1.400(9)
C4 C5 1.386(9)
C31 C32 1.497(9)
C41 C42 1.522(9)
